data_7158656
loop_
_publ_author_name
'Edmonds, Anthony K.'
'Oakes, Catherine S.'
'Hassell-Hart, Storm'
'Bruy\`ere, Didier'
'Tizzard, Graham J.'
'Coles, Simon J.'
'Felix, Robert'
'Maple, Hannah J.'
'Marsh, Graham P.'
'Spencer, John'

_publ_section_title
;
 Scale-up and optimization of the synthesis of dual CBP/BRD4 inhibitor
 ISOX-DUAL.
;
_journal_issue 19
_journal_name_full 'Organic &amp; biomolecular chemistry'
_journal_page_first 4021
_journal_page_last 4029
_journal_paper_doi 10.1039/d2ob00609j
_journal_volume 20
_journal_year 2022
_chemical_absolute_configuration ad
_chemical_formula_moiety 'C17 H21 N3 O4'
_chemical_formula_sum 'C17 H21 N3 O4'
_chemical_formula_weight 331.37
_space_group_crystal_system orthorhombic
_space_group_IT_number 19
_space_group_name_Hall 'P 2ac 2ab'
_space_group_name_H-M_alt 'P 21 21 21'
_atom_sites_solution_hydrogens mixed
_atom_sites_solution_primary dual
_audit_creation_date 2021-09-15
_audit_creation_method
;
Olex2 1.5
(compiled 2021.08.20 svn.r13c46975 for OlexSys, GUI svn.r6396)
;
_audit_update_record
;
2021-09-15 deposited with the CCDC.	2022-04-25 downloaded from the CCDC.
;
_cell_angle_alpha 90
_cell_angle_beta 90
_cell_angle_gamma 90
_cell_formula_units_Z 8
_cell_length_a 7.10820(10)
_cell_length_b 14.5273(2)
_cell_length_c 31.5780(5)
_cell_measurement_reflns_used 7713
_cell_measurement_temperature 100(2)
_cell_measurement_theta_max 69.9190
_cell_measurement_theta_min 3.3420
_cell_volume 3260.84(8)
_computing_cell_refinement 'CrysAlisPro 1.171.40.47a (Rigaku OD, 2019)'
_computing_data_collection 'CrysAlisPro 1.171.40.47a (Rigaku OD, 2019)'
_computing_data_reduction 'CrysAlisPro 1.171.40.47a (Rigaku OD, 2019)'
_computing_molecular_graphics 'Olex2 1.5 (Dolomanov et al., 2009)'
_computing_publication_material 'Olex2 1.5 (Dolomanov et al., 2009)'
_computing_structure_refinement 'SHELXL 2018/3 (Sheldrick, 2015)'
_computing_structure_solution 'SHELXT 2018/2 (Sheldrick, 2018)'
_diffrn_ambient_environment N~2~
_diffrn_ambient_temperature 100(2)
_diffrn_detector 'hybrid pixel detector'
_diffrn_detector_area_resol_mean 10
_diffrn_detector_dtime 0.000
_diffrn_detector_type 'Rigaku, HyPix 6000'
_diffrn_measured_fraction_theta_full 0.999
_diffrn_measured_fraction_theta_max 0.992
_diffrn_measurement_details
;
List of Runs (angles in degrees, time in seconds):

  # Type    Start    End  Width  t~exp~   \w     \q     \k     \f   Frames
#--------------------------------------------------------------------------
  1  \w    -84.00  94.00   0.50    0.50    --    5.00  20.00-150.00  356
  2  \w   -179.00  -1.00   0.50    2.00    --  -90.00  58.00  28.40  356
  3  \w   -179.00  -1.00   0.50    2.00    --  -90.00  59.00-109.15  356
  4  \w   -179.00  -1.00   0.50    2.00    --  -90.00  30.00 150.00  356
  5  \w   -179.00 -12.00   0.50    2.00    --  -90.00  58.00-142.44  334
  6  \w   -129.00 -21.00   0.50    2.00    --  -90.00  57.00 -84.21  216
  7  \w   -178.00  -3.00   0.50    2.00    --  -90.00  59.00 -45.22  350
;
_diffrn_measurement_device 'four-circle diffractometer'
_diffrn_measurement_device_details 'Rigaku, AFC11 quarter \c goniometer'
_diffrn_measurement_device_type
'Rigaku 007HF equipped with Varimax confocal mirrors and an AFC11 goniometer and HyPix 6000 detector'
_diffrn_measurement_method 'profile data from \w-scans'
_diffrn_measurement_specimen_support 'MiTeGen MicroLoop'
_diffrn_orient_matrix_type 'CrysAlisPro convention (1999,Acta A55,543-557)'
_diffrn_orient_matrix_UB_11 -0.0173646000
_diffrn_orient_matrix_UB_12 0.1055128000
_diffrn_orient_matrix_UB_13 -0.0028842000
_diffrn_orient_matrix_UB_21 -0.0096821000
_diffrn_orient_matrix_UB_22 0.0059834000
_diffrn_orient_matrix_UB_23 0.0486607000
_diffrn_orient_matrix_UB_31 0.2158099000
_diffrn_orient_matrix_UB_32 0.0088190000
_diffrn_orient_matrix_UB_33 0.0019704000
_diffrn_radiation_collimation 'Varimax focusing mirrors'
_diffrn_radiation_monochromator mirror
_diffrn_radiation_probe x-ray
_diffrn_radiation_type 'Cu K\a'
_diffrn_radiation_wavelength 1.54178
_diffrn_radiation_xray_symbol K-L~3~
_diffrn_reflns_av_R_equivalents 0.0668
_diffrn_reflns_av_unetI/netI 0.0497
_diffrn_reflns_Laue_measured_fraction_full 0.999
_diffrn_reflns_Laue_measured_fraction_max 0.992
_diffrn_reflns_limit_h_max 8
_diffrn_reflns_limit_h_min -7
_diffrn_reflns_limit_k_max 17
_diffrn_reflns_limit_k_min -17
_diffrn_reflns_limit_l_max 37
_diffrn_reflns_limit_l_min -38
_diffrn_reflns_number 30549
_diffrn_reflns_point_group_measured_fraction_full 0.999
_diffrn_reflns_point_group_measured_fraction_max 0.987
_diffrn_reflns_theta_full 67.679
_diffrn_reflns_theta_max 70.367
_diffrn_reflns_theta_min 2.799
_diffrn_source 'Rotating anode'
_diffrn_source_current 30.0
_diffrn_source_power 1.2
_diffrn_source_target Cu
_diffrn_source_type 'Rigaku 007 HF'
_diffrn_source_voltage 40.0
_exptl_absorpt_coefficient_mu 0.804
_exptl_absorpt_correction_T_max 1.00000
_exptl_absorpt_correction_T_min 0.61539
_exptl_absorpt_correction_type multi-scan
_exptl_absorpt_process_details
;
CrysAlisPro 1.171.40.47a (Rigaku Oxford Diffraction, 2019)
Empirical absorption correction using spherical harmonics,
 implemented in SCALE3 ABSPACK scaling algorithm.
;
_exptl_crystal_colour red
_exptl_crystal_colour_primary red
_exptl_crystal_density_diffrn 1.350
_exptl_crystal_description lath
_exptl_crystal_F_000 1408
_exptl_crystal_recrystallization_method 'The material was recrystallised from DCM by slow evaporation'
_exptl_crystal_size_max 0.3
_exptl_crystal_size_mid 0.07
_exptl_crystal_size_min 0.01
_refine_diff_density_max 0.264
_refine_diff_density_min -0.349
_refine_diff_density_rms 0.072
_refine_ls_abs_structure_details
;
 Flack x determined using 2116 quotients [(I+)-(I-)]/[(I+)+(I-)]
 (Parsons, Flack and Wagner, Acta Cryst. B69 (2013) 249-259).
;
_refine_ls_abs_structure_Flack -0.08(15)
_refine_ls_extinction_method none
_refine_ls_goodness_of_fit_ref 1.086
_refine_ls_hydrogen_treatment mixed
_refine_ls_matrix_type full
_refine_ls_number_parameters 441
_refine_ls_number_reflns 6152
_refine_ls_number_restraints 1
_refine_ls_restrained_S_all 1.086
_refine_ls_R_factor_all 0.0592
_refine_ls_R_factor_gt 0.0533
_refine_ls_shift/su_max 0.000
_refine_ls_shift/su_mean 0.000
_refine_ls_structure_factor_coef Fsqd
_refine_ls_weighting_details 'w=1/[\s^2^(Fo^2^)+(0.0674P)^2^+0.9373P] where P=(Fo^2^+2Fc^2^)/3'
_refine_ls_weighting_scheme calc
_refine_ls_wR_factor_gt 0.1274
_refine_ls_wR_factor_ref 0.1309
_reflns_Friedel_coverage 0.741
_reflns_Friedel_fraction_full 1.000
_reflns_Friedel_fraction_max 0.979
_reflns_number_gt 5507
_reflns_number_total 6152
_reflns_threshold_expression 'I > 2\s(I)'
_cod_data_source_file d2ob00609j2.cif
_cod_data_source_block 18
_cod_depositor_comments 'Adding full bibliography for 7158654--7158659.cif.'
_cod_database_code 7158656
_shelx_shelxl_version_number 2018/3
_chemical_oxdiff_formula 'C17 H21 N3 O4 '
_chemical_oxdiff_usercomment AKE-020
_shelx_space_group_comment
;
The symmetry employed for this shelxl refinement is uniquely defined
by the following loop, which should always be used as a source of
symmetry information in preference to the above space-group names.
They are only intended as comments.
;
_shelx_estimated_absorpt_t_max 0.992
_shelx_estimated_absorpt_t_min 0.794
_olex2_refinement_description
;
1. Fixed Uiso
 At 1.2 times of:
  All C(H) groups, All C(H,H) groups, All N(H) groups
 At 1.5 times of:
  All C(H,H,H) groups
2. Restrained distances
 N52-H52 \\sim N2-H2
 with sigma of 0.02
3.a Secondary CH2 refined with riding coordinates:
 C58(H58A,H58B), C8(H8A,H8B), C12(H12A,H12B), C7(H7A,H7B), C59(H59A,H59B),
 C9(H9A,H9B), C62(H62A,H62B), C57(H57A,H57B), C60(H60A,H60B), C61(H61A,H61B),
 C10(H10A,H10B), C11(H11A,H11B)
3.b Aromatic/amide H refined with riding coordinates:
 C3(H3), C53(H53), C64(H64), C5(H5), C56(H56), C6(H6), C55(H55), C14(H14),
 C65(H65), C15(H15)
3.c Idealised Me refined as rotating group:
 C17(H17A,H17B,H17C), C67(H67A,H67B,H67C)
;
_olex2_date_sample_data_collection 2019-04-04
_olex2_date_sample_submission 2019-03-12
_olex2_diffrn_ambient_temperature_device 'Oxford Cryosystems'
_olex2_exptl_crystal_mounting_method 'The crystal was mounted on a MITIGEN holder in perfluoroether oil'
_olex2_submission_original_sample_id AKE-020
_olex2_submission_special_instructions 'No special instructions were received'
_oxdiff_exptl_absorpt_empirical_details
;
Empirical correction (ABSPACK) includes:
- Absorption correction using spherical harmonics
- Frame scaling
;
_oxdiff_exptl_absorpt_empirical_full_max 1.600
_oxdiff_exptl_absorpt_empirical_full_min 0.678

loop_
_space_group_symop_operation_xyz
'x, y, z'
'-x+1/2, -y, z+1/2'
'-x, y+1/2, -z+1/2'
'x+1/2, -y+1/2, -z'

loop_
_atom_site_label
_atom_site_type_symbol
_atom_site_fract_x
_atom_site_fract_y
_atom_site_fract_z
_atom_site_U_iso_or_equiv
_atom_site_adp_type
_atom_site_occupancy
_atom_site_site_symmetry_order
_atom_site_calc_flag
_atom_site_refinement_flags_posn
_atom_site_refinement_flags_adp
_atom_site_refinement_flags_occupancy
_atom_site_disorder_assembly
_atom_site_disorder_group
O54 O 0.3174(4) 0.33489(16) 0.61210(7) 0.0313(5) Uani 1 1 d . . . . .
O4 O 0.1895(3) 0.87953(15) 0.88289(7) 0.0301(5) Uani 1 1 d . . . . .
O51 O 0.0862(4) 0.44386(16) 0.82627(8) 0.0369(6) Uani 1 1 d . . . . .
O1 O 0.4034(4) 0.76998(16) 0.66845(7) 0.0363(6) Uani 1 1 d . . . . .
O52 O 0.1158(4) 0.55043(15) 0.77866(8) 0.0377(6) Uani 1 1 d . . . . .
O3 O 0.1278(4) 0.98391(18) 0.53371(8) 0.0428(6) Uani 1 1 d . . . . .
O2 O 0.3872(4) 0.66371(15) 0.71648(8) 0.0385(6) Uani 1 1 d . . . . .
O53 O 0.3454(4) 0.2329(2) 0.96465(8) 0.0445(7) Uani 1 1 d . . . . .
N51 N 0.1164(4) 0.46713(18) 0.78919(9) 0.0299(6) Uani 1 1 d . . . . .
N53 N 0.1299(4) 0.20869(19) 0.88943(9) 0.0303(6) Uani 1 1 d . . . . .
N1 N 0.3815(4) 0.74631(19) 0.70583(9) 0.0295(6) Uani 1 1 d . . . . .
N52 N 0.0835(4) 0.26976(19) 0.80473(9) 0.0288(6) Uani 1 1 d D . . . .
H52 H 0.085(6) 0.305(3) 0.8267(11) 0.035 Uiso 1 1 d D U . . .
N3 N 0.3632(4) 1.00262(19) 0.60632(9) 0.0308(6) Uani 1 1 d . . . . .
N2 N 0.4239(4) 0.94291(19) 0.69042(9) 0.0297(6) Uani 1 1 d D . . . .
H2 H 0.406(6) 0.908(3) 0.6691(11) 0.036 Uiso 1 1 d D U . . .
C4 C 0.2600(5) 0.8447(2) 0.81039(11) 0.0267(7) Uani 1 1 d . . . . .
C3 C 0.2939(5) 0.7837(2) 0.77745(11) 0.0271(7) Uani 1 1 d . . . . .
H3 H 0.280728 0.719475 0.782152 0.033 Uiso 1 1 calc R U . . .
C1 C 0.3694(5) 0.9104(2) 0.72826(10) 0.0257(7) Uani 1 1 d . . . . .
C52 C 0.1542(5) 0.3994(2) 0.75732(10) 0.0257(7) Uani 1 1 d . . . . .
C53 C 0.2073(5) 0.4304(2) 0.71748(11) 0.0282(7) Uani 1 1 d . . . . .
H53 H 0.217364 0.494710 0.712607 0.034 Uiso 1 1 calc R U . . .
C51 C 0.1358(5) 0.3033(2) 0.76692(10) 0.0265(7) Uani 1 1 d . . . . .
C13 C 0.2046(5) 0.8128(2) 0.85186(10) 0.0272(7) Uani 1 1 d . . . . .
C64 C 0.3434(5) 0.4854(2) 0.62601(11) 0.0311(8) Uani 1 1 d . . . . .
H64 H 0.344809 0.542837 0.640371 0.037 Uiso 1 1 calc R U . . .
C54 C 0.2457(5) 0.3703(2) 0.68480(11) 0.0270(7) Uani 1 1 d . . . . .
C66 C 0.3668(5) 0.3785(3) 0.57537(11) 0.0330(8) Uani 1 1 d . . . . .
C5 C 0.2840(5) 0.9401(2) 0.80176(11) 0.0274(7) Uani 1 1 d . . . . .
H5 H 0.262172 0.983511 0.823732 0.033 Uiso 1 1 calc R U . . .
C2 C 0.3468(5) 0.8152(2) 0.73773(11) 0.0267(7) Uani 1 1 d . . . . .
C56 C 0.1718(5) 0.2433(2) 0.73224(11) 0.0279(7) Uani 1 1 d . . . . .
H56 H 0.159121 0.178816 0.736372 0.033 Uiso 1 1 calc R U . . .
C63 C 0.3018(5) 0.4013(2) 0.64325(11) 0.0282(7) Uani 1 1 d . . . . .
C6 C 0.3374(5) 0.9709(2) 0.76283(11) 0.0288(7) Uani 1 1 d . . . . .
H6 H 0.353868 1.035149 0.758658 0.035 Uiso 1 1 calc R U . . .
C55 C 0.2237(5) 0.2747(2) 0.69340(11) 0.0290(7) Uani 1 1 d . . . . .
H55 H 0.245974 0.231623 0.671339 0.035 Uiso 1 1 calc R U . . .
C16 C 0.1405(5) 0.8360(2) 0.91969(11) 0.0317(8) Uani 1 1 d . . . . .
C58 C 0.0123(5) 0.1587(2) 0.85959(12) 0.0330(8) Uani 1 1 d . . . . .
H58A H -0.119061 0.180622 0.862141 0.040 Uiso 1 1 calc R U . . .
H58B H 0.014315 0.092398 0.866782 0.040 Uiso 1 1 calc R U . . .
C8 C 0.4905(5) 1.0512(2) 0.63453(11) 0.0339(8) Uani 1 1 d . . . . .
H8A H 0.492203 1.117292 0.626887 0.041 Uiso 1 1 calc R U . . .
H8B H 0.619432 1.026754 0.630800 0.041 Uiso 1 1 calc R U . . .
C12 C 0.1818(5) 1.0506(2) 0.60283(12) 0.0349(8) Uani 1 1 d . . . . .
H12A H 0.201438 1.112762 0.590801 0.042 Uiso 1 1 calc R U . . .
H12B H 0.125057 1.057521 0.631282 0.042 Uiso 1 1 calc R U . . .
C7 C 0.4331(6) 1.0413(2) 0.68049(12) 0.0335(8) Uani 1 1 d . . . . .
H7A H 0.526276 1.072038 0.699016 0.040 Uiso 1 1 calc R U . . .
H7B H 0.308861 1.070310 0.685187 0.040 Uiso 1 1 calc R U . . .
C59 C 0.3123(5) 0.1642(2) 0.89522(12) 0.0348(8) Uani 1 1 d . . . . .
H59A H 0.376024 0.157729 0.867501 0.042 Uiso 1 1 calc R U . . .
H59B H 0.294148 0.101858 0.907244 0.042 Uiso 1 1 calc R U . . .
C9 C 0.4412(5) 0.9911(3) 0.56399(11) 0.0353(8) Uani 1 1 d . . . . .
H9A H 0.561996 0.957400 0.565713 0.042 Uiso 1 1 calc R U . . .
H9B H 0.466071 1.052271 0.551310 0.042 Uiso 1 1 calc R U . . .
C14 C 0.1632(5) 0.7292(2) 0.86891(11) 0.0308(8) Uani 1 1 d . . . . .
H14 H 0.160518 0.671949 0.854424 0.037 Uiso 1 1 calc R U . . .
C62 C 0.0398(5) 0.2193(3) 0.93061(12) 0.0365(8) Uani 1 1 d . . . . .
H62A H 0.015758 0.158036 0.943192 0.044 Uiso 1 1 calc R U . . .
H62B H -0.082404 0.251202 0.927208 0.044 Uiso 1 1 calc R U . . .
C57 C 0.0782(6) 0.1713(2) 0.81425(11) 0.0348(8) Uani 1 1 d . . . . .
H57A H 0.204953 0.144188 0.810647 0.042 Uiso 1 1 calc R U . . .
H57B H -0.009191 0.139675 0.794630 0.042 Uiso 1 1 calc R U . . .
C17 C 0.1163(6) 0.8960(3) 0.95713(11) 0.0376(8) Uani 1 1 d . . . . .
H17A H 0.234703 0.928081 0.963062 0.056 Uiso 1 1 calc R U . . .
H17B H 0.081095 0.858421 0.981656 0.056 Uiso 1 1 calc R U . . .
H17C H 0.017161 0.941239 0.951496 0.056 Uiso 1 1 calc R U . . .
C65 C 0.3841(5) 0.4701(2) 0.58234(11) 0.0340(8) Uani 1 1 d . . . . .
H65 H 0.416980 0.515501 0.562011 0.041 Uiso 1 1 calc R U . . .
C15 C 0.1246(5) 0.7440(2) 0.91257(11) 0.0330(8) Uani 1 1 d . . . . .
H15 H 0.093611 0.698288 0.932907 0.040 Uiso 1 1 calc R U . . .
C60 C 0.4327(5) 0.2211(3) 0.92472(12) 0.0375(8) Uani 1 1 d . . . . .
H60A H 0.555746 0.190372 0.928642 0.045 Uiso 1 1 calc R U . . .
H60B H 0.455830 0.282157 0.911815 0.045 Uiso 1 1 calc R U . . .
C61 C 0.1663(5) 0.2747(3) 0.95955(13) 0.0429(9) Uani 1 1 d . . . . .
H61A H 0.182726 0.337243 0.947662 0.051 Uiso 1 1 calc R U . . .
H61B H 0.105406 0.280894 0.987603 0.051 Uiso 1 1 calc R U . . .
C10 C 0.3048(6) 0.9383(3) 0.53640(12) 0.0402(9) Uani 1 1 d . . . . .
H10A H 0.358450 0.931609 0.507639 0.048 Uiso 1 1 calc R U . . .
H10B H 0.286305 0.875914 0.548289 0.048 Uiso 1 1 calc R U . . .
C11 C 0.0516(6) 0.9964(3) 0.57475(12) 0.0394(9) Uani 1 1 d . . . . .
H11A H 0.027586 0.935512 0.587718 0.047 Uiso 1 1 calc R U . . .
H11B H -0.070160 1.029125 0.572483 0.047 Uiso 1 1 calc R U . . .
C67 C 0.3903(6) 0.3192(3) 0.53747(12) 0.0421(9) Uani 1 1 d . . . . .
H67A H 0.485922 0.272215 0.543188 0.063 Uiso 1 1 calc R U . . .
H67B H 0.429978 0.356979 0.513370 0.063 Uiso 1 1 calc R U . . .
H67C H 0.270361 0.289179 0.530820 0.063 Uiso 1 1 calc R U . . .

loop_
_atom_site_aniso_label
_atom_site_aniso_U_11
_atom_site_aniso_U_22
_atom_site_aniso_U_33
_atom_site_aniso_U_23
_atom_site_aniso_U_13
_atom_site_aniso_U_12
O54 0.0366(14) 0.0242(11) 0.0332(12) -0.0030(10) -0.0004(11) -0.0024(10)
O4 0.0377(13) 0.0215(11) 0.0313(12) -0.0008(10) 0.0004(10) -0.0012(10)
O51 0.0522(17) 0.0235(12) 0.0351(13) -0.0005(10) 0.0069(11) 0.0014(11)
O1 0.0510(16) 0.0230(12) 0.0350(13) -0.0018(10) 0.0080(12) -0.0003(11)
O52 0.0549(17) 0.0148(11) 0.0433(14) 0.0005(10) 0.0026(13) 0.0005(11)
O3 0.0489(16) 0.0371(14) 0.0425(14) 0.0047(11) -0.0045(13) 0.0004(13)
O2 0.0559(17) 0.0136(11) 0.0459(14) -0.0016(10) 0.0046(13) 0.0022(11)
O53 0.0435(15) 0.0527(17) 0.0373(14) 0.0078(12) -0.0044(12) 0.0014(13)
N51 0.0350(16) 0.0170(13) 0.0376(16) -0.0029(11) 0.0013(13) 0.0011(12)
N53 0.0289(15) 0.0238(14) 0.0381(15) 0.0034(12) 0.0014(13) -0.0008(12)
N1 0.0338(15) 0.0184(13) 0.0363(15) -0.0034(11) 0.0029(13) 0.0020(12)
N52 0.0356(16) 0.0165(13) 0.0345(15) 0.0006(11) -0.0009(12) 0.0008(11)
N3 0.0352(16) 0.0194(13) 0.0377(15) 0.0015(11) 0.0029(13) -0.0001(12)
N2 0.0401(17) 0.0159(13) 0.0329(15) 0.0009(11) 0.0016(13) -0.0026(12)
C4 0.0273(18) 0.0192(15) 0.0335(17) 0.0012(13) -0.0020(14) -0.0002(13)
C3 0.0251(16) 0.0159(15) 0.0405(18) -0.0003(13) -0.0015(14) -0.0002(13)
C1 0.0259(17) 0.0191(15) 0.0321(16) -0.0013(12) -0.0015(14) 0.0003(13)
C52 0.0272(17) 0.0137(14) 0.0362(17) -0.0052(13) -0.0014(14) 0.0017(13)
C53 0.0295(17) 0.0169(15) 0.0381(17) 0.0002(13) -0.0014(14) 0.0019(13)
C51 0.0281(17) 0.0170(15) 0.0345(17) -0.0004(13) -0.0018(14) 0.0018(13)
C13 0.0302(17) 0.0189(15) 0.0324(17) -0.0039(13) -0.0016(14) -0.0002(13)
C64 0.0314(19) 0.0218(16) 0.0402(19) 0.0012(14) -0.0020(15) 0.0005(14)
C54 0.0278(18) 0.0153(14) 0.0378(18) 0.0006(13) -0.0019(14) 0.0007(13)
C66 0.0329(19) 0.0356(18) 0.0306(18) 0.0008(15) -0.0010(15) -0.0017(16)
C5 0.0309(17) 0.0171(15) 0.0343(16) -0.0034(13) -0.0040(14) 0.0009(13)
C2 0.0322(19) 0.0144(15) 0.0336(17) -0.0027(12) 0.0004(14) 0.0025(13)
C56 0.0293(17) 0.0150(14) 0.0394(18) -0.0038(13) -0.0019(14) 0.0014(13)
C63 0.0297(17) 0.0219(15) 0.0330(17) -0.0046(13) -0.0011(14) 0.0028(13)
C6 0.0338(19) 0.0158(15) 0.0369(18) -0.0016(13) -0.0030(14) 0.0011(14)
C55 0.0309(18) 0.0169(15) 0.0392(18) -0.0038(13) -0.0030(15) 0.0029(13)
C16 0.035(2) 0.0295(17) 0.0303(17) 0.0002(14) 0.0005(15) -0.0006(15)
C58 0.0317(19) 0.0224(16) 0.045(2) 0.0051(15) -0.0041(16) -0.0049(14)
C8 0.038(2) 0.0232(16) 0.0408(19) 0.0056(15) -0.0020(15) -0.0030(15)
C12 0.0337(19) 0.0259(17) 0.045(2) 0.0030(15) 0.0031(16) 0.0006(15)
C7 0.041(2) 0.0154(15) 0.0442(19) 0.0023(14) -0.0013(16) -0.0032(14)
C59 0.0304(19) 0.0247(17) 0.049(2) 0.0014(15) 0.0027(16) -0.0005(15)
C9 0.044(2) 0.0265(18) 0.0355(19) 0.0041(14) 0.0059(16) 0.0050(16)
C14 0.0343(19) 0.0212(16) 0.0369(18) 0.0015(13) -0.0026(14) -0.0025(14)
C62 0.0305(19) 0.037(2) 0.042(2) 0.0084(16) 0.0052(15) 0.0019(15)
C57 0.046(2) 0.0166(15) 0.0415(19) 0.0035(14) -0.0039(17) -0.0032(15)
C17 0.043(2) 0.0332(19) 0.0365(19) -0.0020(15) -0.0010(17) -0.0007(17)
C65 0.0342(19) 0.0297(17) 0.0383(19) 0.0038(15) -0.0016(16) -0.0018(15)
C15 0.0353(19) 0.0268(17) 0.0368(18) 0.0051(14) -0.0043(16) -0.0064(15)
C60 0.032(2) 0.036(2) 0.045(2) 0.0008(16) 0.0009(16) 0.0024(16)
C61 0.037(2) 0.053(2) 0.038(2) -0.0015(17) 0.0060(17) 0.0019(18)
C10 0.052(2) 0.0285(18) 0.0398(19) 0.0002(15) 0.0026(18) 0.0007(17)
C11 0.041(2) 0.0301(19) 0.047(2) 0.0011(16) 0.0008(17) -0.0035(16)
C67 0.049(2) 0.040(2) 0.0379(19) -0.0057(16) 0.0013(18) -0.0063(19)

loop_
_atom_type_symbol
_atom_type_description
_atom_type_scat_dispersion_real
_atom_type_scat_dispersion_imag
_atom_type_scat_source
C C 0.0181 0.0091 'International Tables Vol C Tables 4.2.6.8 and 6.1.1.4'
H H 0.0000 0.0000 'International Tables Vol C Tables 4.2.6.8 and 6.1.1.4'
N N 0.0311 0.0180 'International Tables Vol C Tables 4.2.6.8 and 6.1.1.4'
O O 0.0492 0.0322 'International Tables Vol C Tables 4.2.6.8 and 6.1.1.4'

loop_
_geom_angle_atom_site_label_1
_geom_angle_atom_site_label_2
_geom_angle_atom_site_label_3
_geom_angle
_geom_angle_site_symmetry_1
_geom_angle_site_symmetry_3
_geom_angle_publ_flag
C66 O54 C63 107.5(3) . . ?
C16 O4 C13 107.3(3) . . ?
C11 O3 C10 110.0(3) . . ?
C60 O53 C61 110.1(3) . . ?
O51 N51 O52 120.9(3) . . ?
O51 N51 C52 120.6(3) . . ?
O52 N51 C52 118.5(3) . . ?
C58 N53 C59 111.7(3) . . ?
C58 N53 C62 112.2(3) . . ?
C62 N53 C59 109.0(3) . . ?
O1 N1 O2 121.3(3) . . ?
O1 N1 C2 119.6(3) . . ?
O2 N1 C2 119.1(3) . . ?
C51 N52 H52 120(3) . . ?
C51 N52 C57 123.0(3) . . ?
C57 N52 H52 115(3) . . ?
C8 N3 C12 111.2(3) . . ?
C8 N3 C9 112.4(3) . . ?
C9 N3 C12 108.6(3) . . ?
C1 N2 H2 117(3) . . ?
C1 N2 C7 123.2(3) . . ?
C7 N2 H2 115(3) . . ?
C3 C4 C13 121.5(3) . . ?
C3 C4 C5 117.2(3) . . ?
C5 C4 C13 121.2(3) . . ?
C4 C3 H3 119.5 . . ?
C4 C3 C2 121.0(3) . . ?
C2 C3 H3 119.5 . . ?
N2 C1 C2 124.2(3) . . ?
N2 C1 C6 120.9(3) . . ?
C6 C1 C2 114.9(3) . . ?
N51 C52 C51 120.2(3) . . ?
C53 C52 N51 117.7(3) . . ?
C53 C52 C51 122.1(3) . . ?
C52 C53 H53 119.1 . . ?
C54 C53 C52 121.8(3) . . ?
C54 C53 H53 119.1 . . ?
N52 C51 C52 124.5(3) . . ?
N52 C51 C56 120.8(3) . . ?
C56 C51 C52 114.6(3) . . ?
O4 C13 C4 116.1(3) . . ?
C14 C13 O4 109.2(3) . . ?
C14 C13 C4 134.8(3) . . ?
C63 C64 H64 126.6 . . ?
C63 C64 C65 106.8(3) . . ?
C65 C64 H64 126.6 . . ?
C53 C54 C63 122.5(3) . . ?
C53 C54 C55 116.9(3) . . ?
C55 C54 C63 120.6(3) . . ?
O54 C66 C67 116.4(3) . . ?
C65 C66 O54 109.9(3) . . ?
C65 C66 C67 133.7(3) . . ?
C4 C5 H5 119.1 . . ?
C6 C5 C4 121.7(3) . . ?
C6 C5 H5 119.1 . . ?
C3 C2 N1 116.7(3) . . ?
C3 C2 C1 122.8(3) . . ?
C1 C2 N1 120.6(3) . . ?
C51 C56 H56 118.7 . . ?
C55 C56 C51 122.5(3) . . ?
C55 C56 H56 118.7 . . ?
O54 C63 C54 116.8(3) . . ?
C64 C63 O54 108.8(3) . . ?
C64 C63 C54 134.4(3) . . ?
C1 C6 H6 118.8 . . ?
C5 C6 C1 122.4(3) . . ?
C5 C6 H6 118.8 . . ?
C54 C55 H55 119.0 . . ?
C56 C55 C54 122.0(3) . . ?
C56 C55 H55 119.0 . . ?
O4 C16 C17 115.9(3) . . ?
C15 C16 O4 109.5(3) . . ?
C15 C16 C17 134.6(3) . . ?
N53 C58 H58A 109.2 . . ?
N53 C58 H58B 109.2 . . ?
N53 C58 C57 112.0(3) . . ?
H58A C58 H58B 107.9 . . ?
C57 C58 H58A 109.2 . . ?
C57 C58 H58B 109.2 . . ?
N3 C8 H8A 109.2 . . ?
N3 C8 H8B 109.2 . . ?
N3 C8 C7 111.9(3) . . ?
H8A C8 H8B 107.9 . . ?
C7 C8 H8A 109.2 . . ?
C7 C8 H8B 109.2 . . ?
N3 C12 H12A 109.7 . . ?
N3 C12 H12B 109.7 . . ?
N3 C12 C11 109.6(3) . . ?
H12A C12 H12B 108.2 . . ?
C11 C12 H12A 109.7 . . ?
C11 C12 H12B 109.7 . . ?
N2 C7 C8 108.1(3) . . ?
N2 C7 H7A 110.1 . . ?
N2 C7 H7B 110.1 . . ?
C8 C7 H7A 110.1 . . ?
C8 C7 H7B 110.1 . . ?
H7A C7 H7B 108.4 . . ?
N53 C59 H59A 109.7 . . ?
N53 C59 H59B 109.7 . . ?
N53 C59 C60 109.7(3) . . ?
H59A C59 H59B 108.2 . . ?
C60 C59 H59A 109.7 . . ?
C60 C59 H59B 109.7 . . ?
N3 C9 H9A 109.7 . . ?
N3 C9 H9B 109.7 . . ?
N3 C9 C10 110.0(3) . . ?
H9A C9 H9B 108.2 . . ?
C10 C9 H9A 109.7 . . ?
C10 C9 H9B 109.7 . . ?
C13 C14 H14 126.5 . . ?
C13 C14 C15 106.9(3) . . ?
C15 C14 H14 126.5 . . ?
N53 C62 H62A 109.8 . . ?
N53 C62 H62B 109.8 . . ?
N53 C62 C61 109.5(3) . . ?
H62A C62 H62B 108.2 . . ?
C61 C62 H62A 109.8 . . ?
C61 C62 H62B 109.8 . . ?
N52 C57 C58 108.6(3) . . ?
N52 C57 H57A 110.0 . . ?
N52 C57 H57B 110.0 . . ?
C58 C57 H57A 110.0 . . ?
C58 C57 H57B 110.0 . . ?
H57A C57 H57B 108.3 . . ?
C16 C17 H17A 109.5 . . ?
C16 C17 H17B 109.5 . . ?
C16 C17 H17C 109.5 . . ?
H17A C17 H17B 109.5 . . ?
H17A C17 H17C 109.5 . . ?
H17B C17 H17C 109.5 . . ?
C64 C65 H65 126.5 . . ?
C66 C65 C64 107.0(3) . . ?
C66 C65 H65 126.5 . . ?
C16 C15 C14 107.0(3) . . ?
C16 C15 H15 126.5 . . ?
C14 C15 H15 126.5 . . ?
O53 C60 C59 111.6(3) . . ?
O53 C60 H60A 109.3 . . ?
O53 C60 H60B 109.3 . . ?
C59 C60 H60A 109.3 . . ?
C59 C60 H60B 109.3 . . ?
H60A C60 H60B 108.0 . . ?
O53 C61 C62 112.0(3) . . ?
O53 C61 H61A 109.2 . . ?
O53 C61 H61B 109.2 . . ?
C62 C61 H61A 109.2 . . ?
C62 C61 H61B 109.2 . . ?
H61A C61 H61B 107.9 . . ?
O3 C10 C9 111.4(3) . . ?
O3 C10 H10A 109.3 . . ?
O3 C10 H10B 109.3 . . ?
C9 C10 H10A 109.3 . . ?
C9 C10 H10B 109.3 . . ?
H10A C10 H10B 108.0 . . ?
O3 C11 C12 111.8(3) . . ?
O3 C11 H11A 109.3 . . ?
O3 C11 H11B 109.3 . . ?
C12 C11 H11A 109.3 . . ?
C12 C11 H11B 109.3 . . ?
H11A C11 H11B 107.9 . . ?
C66 C67 H67A 109.5 . . ?
C66 C67 H67B 109.5 . . ?
C66 C67 H67C 109.5 . . ?
H67A C67 H67B 109.5 . . ?
H67A C67 H67C 109.5 . . ?
H67B C67 H67C 109.5 . . ?

loop_
_geom_bond_atom_site_label_1
_geom_bond_atom_site_label_2
_geom_bond_distance
_geom_bond_site_symmetry_2
_geom_bond_publ_flag
O54 C66 1.367(4) . ?
O54 C63 1.383(4) . ?
O4 C13 1.383(4) . ?
O4 C16 1.368(4) . ?
O51 N51 1.237(4) . ?
O1 N1 1.239(4) . ?
O52 N51 1.255(4) . ?
O3 C10 1.424(5) . ?
O3 C11 1.416(5) . ?
O2 N1 1.247(4) . ?
O53 C60 1.416(5) . ?
O53 C61 1.420(5) . ?
N51 C52 1.433(4) . ?
N53 C58 1.454(5) . ?
N53 C59 1.460(5) . ?
N53 C62 1.458(5) . ?
N1 C2 1.442(4) . ?
N52 H52 0.87(3) . ?
N52 C51 1.342(4) . ?
N52 C57 1.462(4) . ?
N3 C8 1.453(5) . ?
N3 C12 1.470(5) . ?
N3 C9 1.457(5) . ?
N2 H2 0.86(3) . ?
N2 C1 1.342(4) . ?
N2 C7 1.465(4) . ?
C4 C3 1.387(5) . ?
C4 C13 1.444(5) . ?
C4 C5 1.424(5) . ?
C3 H3 0.9500 . ?
C3 C2 1.387(5) . ?
C1 C2 1.423(5) . ?
C1 C6 1.420(5) . ?
C52 C53 1.388(5) . ?
C52 C51 1.435(4) . ?
C53 H53 0.9500 . ?
C53 C54 1.379(5) . ?
C51 C56 1.423(5) . ?
C13 C14 1.360(5) . ?
C64 H64 0.9500 . ?
C64 C63 1.369(5) . ?
C64 C65 1.426(5) . ?
C54 C63 1.443(5) . ?
C54 C55 1.423(4) . ?
C66 C65 1.354(5) . ?
C66 C67 1.484(5) . ?
C5 H5 0.9500 . ?
C5 C6 1.362(5) . ?
C56 H56 0.9500 . ?
C56 C55 1.360(5) . ?
C6 H6 0.9500 . ?
C55 H55 0.9500 . ?
C16 C17 1.478(5) . ?
C16 C15 1.360(5) . ?
C58 H58A 0.9900 . ?
C58 H58B 0.9900 . ?
C58 C57 1.517(5) . ?
C8 H8A 0.9900 . ?
C8 H8B 0.9900 . ?
C8 C7 1.514(5) . ?
C12 H12A 0.9900 . ?
C12 H12B 0.9900 . ?
C12 C11 1.504(5) . ?
C7 H7A 0.9900 . ?
C7 H7B 0.9900 . ?
C59 H59A 0.9900 . ?
C59 H59B 0.9900 . ?
C59 C60 1.511(5) . ?
C9 H9A 0.9900 . ?
C9 H9B 0.9900 . ?
C9 C10 1.513(5) . ?
C14 H14 0.9500 . ?
C14 C15 1.422(5) . ?
C62 H62A 0.9900 . ?
C62 H62B 0.9900 . ?
C62 C61 1.513(6) . ?
C57 H57A 0.9900 . ?
C57 H57B 0.9900 . ?
C17 H17A 0.9800 . ?
C17 H17B 0.9800 . ?
C17 H17C 0.9800 . ?
C65 H65 0.9500 . ?
C15 H15 0.9500 . ?
C60 H60A 0.9900 . ?
C60 H60B 0.9900 . ?
C61 H61A 0.9900 . ?
C61 H61B 0.9900 . ?
C10 H10A 0.9900 . ?
C10 H10B 0.9900 . ?
C11 H11A 0.9900 . ?
C11 H11B 0.9900 . ?
C67 H67A 0.9800 . ?
C67 H67B 0.9800 . ?
C67 H67C 0.9800 . ?

loop_
_geom_torsion_atom_site_label_1
_geom_torsion_atom_site_label_2
_geom_torsion_atom_site_label_3
_geom_torsion_atom_site_label_4
_geom_torsion
_geom_torsion_site_symmetry_1
_geom_torsion_site_symmetry_2
_geom_torsion_site_symmetry_3
_geom_torsion_site_symmetry_4
_geom_torsion_publ_flag
O54 C66 C65 C64 0.1(4) . . . . ?
O4 C13 C14 C15 -1.3(4) . . . . ?
O4 C16 C15 C14 -0.8(4) . . . . ?
O51 N51 C52 C53 -173.1(3) . . . . ?
O51 N51 C52 C51 7.3(5) . . . . ?
O1 N1 C2 C3 170.0(3) . . . . ?
O1 N1 C2 C1 -10.8(5) . . . . ?
O52 N51 C52 C53 6.6(5) . . . . ?
O52 N51 C52 C51 -173.1(3) . . . . ?
O2 N1 C2 C3 -9.4(5) . . . . ?
O2 N1 C2 C1 169.7(3) . . . . ?
N51 C52 C53 C54 -179.8(3) . . . . ?
N51 C52 C51 N52 0.2(5) . . . . ?
N51 C52 C51 C56 178.2(3) . . . . ?
N53 C58 C57 N52 -56.1(4) . . . . ?
N53 C59 C60 O53 58.7(4) . . . . ?
N53 C62 C61 O53 -58.0(4) . . . . ?
N52 C51 C56 C55 179.5(3) . . . . ?
N3 C8 C7 N2 56.5(4) . . . . ?
N3 C12 C11 O3 -58.8(4) . . . . ?
N3 C9 C10 O3 58.3(4) . . . . ?
N2 C1 C2 N1 -0.4(5) . . . . ?
N2 C1 C2 C3 178.6(3) . . . . ?
N2 C1 C6 C5 -179.3(3) . . . . ?
C4 C3 C2 N1 179.1(3) . . . . ?
C4 C3 C2 C1 0.0(5) . . . . ?
C4 C13 C14 C15 178.0(4) . . . . ?
C4 C5 C6 C1 1.1(5) . . . . ?
C3 C4 C13 O4 175.0(3) . . . . ?
C3 C4 C13 C14 -4.2(7) . . . . ?
C3 C4 C5 C6 0.2(5) . . . . ?
C1 N2 C7 C8 -177.2(3) . . . . ?
C52 C53 C54 C63 -179.7(3) . . . . ?
C52 C53 C54 C55 1.6(5) . . . . ?
C52 C51 C56 C55 1.4(5) . . . . ?
C53 C52 C51 N52 -179.4(3) . . . . ?
C53 C52 C51 C56 -1.4(5) . . . . ?
C53 C54 C63 O54 -173.5(3) . . . . ?
C53 C54 C63 C64 5.4(6) . . . . ?
C53 C54 C55 C56 -1.6(5) . . . . ?
C51 N52 C57 C58 -179.8(3) . . . . ?
C51 C52 C53 C54 -0.1(5) . . . . ?
C51 C56 C55 C54 0.0(5) . . . . ?
C13 O4 C16 C17 -179.8(3) . . . . ?
C13 O4 C16 C15 0.0(4) . . . . ?
C13 C4 C3 C2 179.9(3) . . . . ?
C13 C4 C5 C6 179.6(3) . . . . ?
C13 C14 C15 C16 1.3(4) . . . . ?
C66 O54 C63 C64 -0.7(4) . . . . ?
C66 O54 C63 C54 178.5(3) . . . . ?
C5 C4 C3 C2 -0.7(5) . . . . ?
C5 C4 C13 O4 -4.3(5) . . . . ?
C5 C4 C13 C14 176.4(4) . . . . ?
C2 C1 C6 C5 -1.8(5) . . . . ?
C63 O54 C66 C65 0.4(4) . . . . ?
C63 O54 C66 C67 -179.7(3) . . . . ?
C63 C64 C65 C66 -0.5(4) . . . . ?
C63 C54 C55 C56 179.7(3) . . . . ?
C6 C1 C2 N1 -177.8(3) . . . . ?
C6 C1 C2 C3 1.2(5) . . . . ?
C55 C54 C63 O54 5.1(5) . . . . ?
C55 C54 C63 C64 -176.0(4) . . . . ?
C16 O4 C13 C4 -178.6(3) . . . . ?
C16 O4 C13 C14 0.8(4) . . . . ?
C58 N53 C59 C60 177.2(3) . . . . ?
C58 N53 C62 C61 -178.0(3) . . . . ?
C8 N3 C12 C11 -177.9(3) . . . . ?
C8 N3 C9 C10 178.7(3) . . . . ?
C12 N3 C8 C7 72.9(4) . . . . ?
C12 N3 C9 C10 -57.8(4) . . . . ?
C7 N2 C1 C2 175.4(3) . . . . ?
C7 N2 C1 C6 -7.3(5) . . . . ?
C59 N53 C58 C57 -73.8(4) . . . . ?
C59 N53 C62 C61 57.7(4) . . . . ?
C9 N3 C8 C7 -165.1(3) . . . . ?
C9 N3 C12 C11 57.9(4) . . . . ?
C62 N53 C58 C57 163.5(3) . . . . ?
C62 N53 C59 C60 -58.2(4) . . . . ?
C57 N52 C51 C52 -175.8(3) . . . . ?
C57 N52 C51 C56 6.2(5) . . . . ?
C17 C16 C15 C14 179.0(4) . . . . ?
C65 C64 C63 O54 0.7(4) . . . . ?
C65 C64 C63 C54 -178.3(4) . . . . ?
C60 O53 C61 C62 57.3(4) . . . . ?
C61 O53 C60 C59 -57.4(4) . . . . ?
C10 O3 C11 C12 57.9(4) . . . . ?
C11 O3 C10 C9 -57.3(4) . . . . ?
C67 C66 C65 C64 -179.9(4) . . . . ?
